data_1511893
loop_
_publ_author_name
'Obradors, Carla'
'Leboeuf, David'
'Aydin, Juhanes'
'Echavarren, Antonio M.'

_publ_section_title
;
 Gold(I)-Catalyzed Macrocyclization of 1,n-Enynes
;
_journal_issue 7
_journal_name_full 'Organic Letters'
_journal_page_first 1576
_journal_paper_doi 10.1021/ol400358f
_journal_volume 15
_journal_year 2013
_chemical_formula_sum 'C33 H53 Au Cl P'
_chemical_formula_weight 713.14
_chemical_name_systematic
; 
 ? 
;
_space_group_IT_number 14
_symmetry_cell_setting monoclinic
_symmetry_space_group_name_Hall '-P 2yn'
_symmetry_space_group_name_H-M 'P 1 21/n 1'
_atom_sites_solution_hydrogens geom
_atom_sites_solution_primary direct
_atom_sites_solution_secondary difmap
_audit_creation_method SHELXL-97
_cell_angle_alpha 90.00
_cell_angle_beta 94.179(2)
_cell_angle_gamma 90.00
_cell_formula_units_Z 4
_cell_length_a 12.3760(9)
_cell_length_b 16.1339(12)
_cell_length_c 16.0235(12)
_cell_measurement_reflns_used 9955
_cell_measurement_temperature 100(2)
_cell_measurement_theta_max 29.58
_cell_measurement_theta_min 2.37
_cell_volume 3191.0(4)
_computing_cell_refinement 'Bruker APEX2 v2009.1-0'
_computing_data_collection 'Bruker APEX2 v2009.1-0'
_computing_data_reduction 'Bruker SAINT V7.60A'
_computing_molecular_graphics 'Bruker SHELXTL'
_computing_publication_material 'Bruker SHELXTL'
_computing_structure_refinement 'SHELXS-97 (Sheldrick, 2008)'
_computing_structure_solution 'SHELXS-97 (Sheldrick, 2008)'
_diffrn_ambient_temperature 100(2)
_diffrn_detector_area_resol_mean 512
_diffrn_detector_type '4K CCD area detector APEX II'
_diffrn_measured_fraction_theta_full 0.980
_diffrn_measured_fraction_theta_max 0.826
_diffrn_measurement_device_type 'Kappa 4-axis goniometer bruker-nonius'
_diffrn_measurement_method
;
 Fullsphere data collection, phi and omega scans
;
_diffrn_measurement_specimen_support 'magnetic support whith 10 micron nylon fiber cryoloop'
_diffrn_radiation_monochromator 'Multilayer Montel 200 mirrors'
_diffrn_radiation_type MoK\a
_diffrn_radiation_wavelength 0.71073
_diffrn_reflns_av_R_equivalents 0.0243
_diffrn_reflns_av_sigmaI/netI 0.0324
_diffrn_reflns_limit_h_max 15
_diffrn_reflns_limit_h_min -16
_diffrn_reflns_limit_k_max 20
_diffrn_reflns_limit_k_min -22
_diffrn_reflns_limit_l_max 19
_diffrn_reflns_limit_l_min -22
_diffrn_reflns_number 16939
_diffrn_reflns_theta_full 25.00
_diffrn_reflns_theta_max 29.90
_diffrn_reflns_theta_min 1.79
_diffrn_source 'rotating anode X-ray tube'
_diffrn_source_current 70
_diffrn_source_power 50
_diffrn_source_size '3 mm x 0.3 mm fine focus'
_diffrn_source_type 'Bruker-Nonius FR 591'
_exptl_absorpt_coefficient_mu 4.764
_exptl_absorpt_correction_T_max 0.5055
_exptl_absorpt_correction_T_min 0.3774
_exptl_absorpt_correction_type empirical
_exptl_absorpt_process_details
; 
 SADABS Version 2008/1 Bruker-Nonius
 Blessing, Acta Cryst. (1995) A51 33-38
;
_exptl_crystal_colour colourless
_exptl_crystal_density_diffrn 1.484
_exptl_crystal_density_method 'not measured'
_exptl_crystal_description block
_exptl_crystal_F_000 1448
_exptl_crystal_size_max 0.20
_exptl_crystal_size_mid 0.20
_exptl_crystal_size_min 0.20
_refine_diff_density_max 1.318
_refine_diff_density_min -1.106
_refine_diff_density_rms 0.111
_refine_ls_extinction_method none
_refine_ls_goodness_of_fit_ref 1.058
_refine_ls_hydrogen_treatment noref
_refine_ls_matrix_type full
_refine_ls_number_parameters 355
_refine_ls_number_reflns 7622
_refine_ls_number_restraints 34
_refine_ls_restrained_S_all 1.061
_refine_ls_R_factor_all 0.0313
_refine_ls_R_factor_gt 0.0228
_refine_ls_shift/su_max 0.001
_refine_ls_shift/su_mean 0.000
_refine_ls_structure_factor_coef Fsqd
_refine_ls_weighting_details 'calc w=1/[\s^2^(Fo^2^)+(0.0246P)^2^+3.4778P] where P=(Fo^2^+2Fc^2^)/3'
_refine_ls_weighting_scheme calc
_refine_ls_wR_factor_gt 0.0555
_refine_ls_wR_factor_ref 0.0594
_reflns_number_gt 6488
_reflns_number_total 7622
_reflns_threshold_expression >2sigma(I)
_cod_data_source_file ol400358f_si_002.cif
_cod_data_source_block mo_co7101_0m
_cod_depositor_comments
;
The following automatic conversions were performed:
'_diffrn_measurement_specimen_suppport' tag replaced with
'_diffrn_measurement_specimen_support'.

Automatic conversion script
Id: cif_correct_tags 1440 2010-10-19 06:21:57Z saulius 

The following automatic conversions were performed:

'_symmetry_cell_setting' value 'Monoclinic' changed to 'monoclinic'
according to /home/saulius/struct/CIF-dictionaries/cif_core.dic
dictionary named 'cif_core.dic' version 2.4.2 from 2011-04-26.

Automatic conversion script
Id: cif_fix_values 1891 2012-01-12 08:04:46Z andrius 
;
_cod_original_sg_symbol_H-M P2(1)/n
_cod_database_code 1511893

loop_
_symmetry_equiv_pos_as_xyz
'x, y, z'
'-x+1/2, y+1/2, -z+1/2'
'-x, -y, -z'
'x-1/2, -y-1/2, z-1/2'

loop_
_atom_site_label
_atom_site_type_symbol
_atom_site_fract_x
_atom_site_fract_y
_atom_site_fract_z
_atom_site_U_iso_or_equiv
_atom_site_adp_type
_atom_site_occupancy
_atom_site_symmetry_multiplicity
_atom_site_calc_flag
_atom_site_refinement_flags
_atom_site_disorder_assembly
_atom_site_disorder_group
Au1 Au 0.117243(7) 0.215829(6) 0.851427(6) 0.01201(4) Uani 1 1 d . . .
Cl1 Cl 0.08333(6) 0.07698(5) 0.83416(5) 0.02271(15) Uani 1 1 d . . .
P1 P 0.13781(5) 0.35422(5) 0.84437(4) 0.01061(13) Uani 1 1 d . . .
C1 C 0.22881(19) 0.39652(17) 0.93272(16) 0.0115(5) Uani 1 1 d . . .
C2 C 0.27621(18) 0.34217(17) 0.99604(16) 0.0102(5) Uani 1 1 d . . .
C3 C 0.34829(19) 0.37527(18) 1.06062(17) 0.0132(5) Uani 1 1 d . . .
C4 C 0.36922(19) 0.46024(18) 1.06525(17) 0.0137(5) Uani 1 1 d . . .
C5 C 0.32289(19) 0.51336(17) 1.00398(17) 0.0130(5) Uani 1 1 d . . .
C6 C 0.25522(19) 0.48175(17) 0.93717(17) 0.0128(5) Uani 1 1 d . . .
C7 C 0.4078(2) 0.31974(19) 1.12511(18) 0.0171(6) Uani 1 1 d . . .
H7A H 0.4841 0.3219 1.1183 0.026 Uiso 1 1 calc R . .
H7B H 0.3826 0.2638 1.1176 0.026 Uiso 1 1 calc R . .
H7C H 0.3942 0.3384 1.1803 0.026 Uiso 1 1 calc R . .
C8 C 0.4452(2) 0.4958(2) 1.13441(19) 0.0222(6) Uani 1 1 d . . .
H8A H 0.5040 0.5237 1.1104 0.033 Uiso 1 1 calc R . .
H8B H 0.4733 0.4518 1.1700 0.033 Uiso 1 1 calc R . .
H8C H 0.4065 0.5344 1.1667 0.033 Uiso 1 1 calc R . .
C9 C 0.3502(2) 0.60447(18) 1.0089(2) 0.0202(6) Uani 1 1 d . . .
H9A H 0.3398 0.6246 1.0641 0.030 Uiso 1 1 calc R . .
H9B H 0.3038 0.6343 0.9687 0.030 Uiso 1 1 calc R . .
H9C H 0.4244 0.6124 0.9969 0.030 Uiso 1 1 calc R . .
C10 C 0.2185(2) 0.54248(18) 0.87013(19) 0.0193(6) Uani 1 1 d . . .
H10A H 0.1794 0.5868 0.8942 0.029 Uiso 1 1 calc R . .
H10B H 0.1721 0.5149 0.8282 0.029 Uiso 1 1 calc R . .
H10C H 0.2804 0.5646 0.8450 0.029 Uiso 1 1 calc R . .
C11 C 0.25918(19) 0.24925(17) 1.00234(16) 0.0104(5) Uani 1 1 d . . .
C12 C 0.3333(2) 0.19340(18) 0.96983(17) 0.0127(5) Uani 1 1 d . . .
C13 C 0.3282(2) 0.10996(18) 0.98855(17) 0.0147(5) Uani 1 1 d . . .
H13 H 0.3772 0.0741 0.9660 0.018 Uiso 1 1 calc R . .
C14 C 0.2524(2) 0.07750(17) 1.03989(18) 0.0145(5) Uani 1 1 d . A .
C15 C 0.1803(2) 0.13292(18) 1.07207(17) 0.0149(5) Uani 1 1 d . . .
H15 H 0.1285 0.1127 1.1061 0.018 Uiso 1 1 calc R . .
C16 C 0.1827(2) 0.21757(16) 1.05543(17) 0.0114(5) Uani 1 1 d . . .
C17 C 0.4224(2) 0.22156(17) 0.91537(18) 0.0140(5) Uani 1 1 d . . .
H17 H 0.4157 0.2816 0.9073 0.017 Uiso 1 1 calc R . .
C18 C 0.4115(2) 0.1804(2) 0.82972(19) 0.0220(6) Uani 1 1 d . . .
H18A H 0.4335 0.1235 0.8349 0.033 Uiso 1 1 calc R . .
H18B H 0.4567 0.2087 0.7927 0.033 Uiso 1 1 calc R . .
H18C H 0.3374 0.1832 0.8075 0.033 Uiso 1 1 calc R . .
C19 C 0.5355(2) 0.20348(19) 0.9571(2) 0.0226(7) Uani 1 1 d . . .
H19A H 0.5436 0.2307 1.0104 0.034 Uiso 1 1 calc R . .
H19B H 0.5895 0.2236 0.9221 0.034 Uiso 1 1 calc R . .
H19C H 0.5442 0.1448 0.9648 0.034 Uiso 1 1 calc R . .
C20 C 0.2510(2) -0.01426(18) 1.05881(18) 0.0209(5) Uani 1 1 d DU . .
H20B H 0.3112 -0.0354 1.0309 0.025 Uiso 0.50 1 d PR A .
H20A H 0.3132 -0.0412 1.0388 0.025 Uiso 0.50 1 d PR . .
C21 C 0.2466(5) -0.0295(5) 1.1554(4) 0.0229(8) Uani 0.50 1 d PDU A 1
H21A H 0.1795 -0.0087 1.1734 0.034 Uiso 0.50 1 calc PR A 1
H21B H 0.3060 -0.0013 1.1851 0.034 Uiso 0.50 1 calc PR A 1
H21C H 0.2519 -0.0879 1.1668 0.034 Uiso 0.50 1 calc PR A 1
C22 C 0.1430(7) -0.0515(6) 1.0194(7) 0.0227(9) Uani 0.50 1 d PDU A 1
H22A H 0.0833 -0.0287 1.0469 0.034 Uiso 0.50 1 calc PR A 1
H22B H 0.1440 -0.1106 1.0262 0.034 Uiso 0.50 1 calc PR A 1
H22C H 0.1350 -0.0381 0.9609 0.034 Uiso 0.50 1 calc PR A 1
C21' C 0.2805(5) -0.0355(5) 1.1485(4) 0.0221(9) Uani 0.50 1 d PDU A 2
H21D H 0.3499 -0.0121 1.1655 0.033 Uiso 0.50 1 calc PR A 2
H21E H 0.2836 -0.0947 1.1548 0.033 Uiso 0.50 1 calc PR A 2
H21F H 0.2269 -0.0134 1.1828 0.033 Uiso 0.50 1 calc PR A 2
C22' C 0.1586(7) -0.0642(6) 1.0189(7) 0.0227(9) Uani 0.50 1 d PD A 2
H22D H 0.1543 -0.0560 0.9594 0.034 Uiso 0.50 1 calc PR A 2
H22E H 0.0920 -0.0466 1.0407 0.034 Uiso 0.50 1 calc PR A 2
H22F H 0.1703 -0.1219 1.0312 0.034 Uiso 0.50 1 calc PR A 2
C23 C 0.1071(2) 0.27451(18) 1.09988(19) 0.0164(6) Uani 1 1 d . . .
H23 H 0.1023 0.3272 1.0694 0.020 Uiso 1 1 calc R . .
C24 C -0.0076(2) 0.2390(2) 1.1008(2) 0.0229(7) Uani 1 1 d . . .
H24A H -0.0070 0.1925 1.1383 0.034 Uiso 1 1 calc R . .
H24B H -0.0321 0.2213 1.0455 0.034 Uiso 1 1 calc R . .
H24C H -0.0555 0.2809 1.1193 0.034 Uiso 1 1 calc R . .
C25 C 0.1510(3) 0.2928(2) 1.1899(2) 0.0265(7) Uani 1 1 d . . .
H25A H 0.1596 0.2418 1.2204 0.040 Uiso 1 1 calc R . .
H25B H 0.1010 0.3280 1.2163 0.040 Uiso 1 1 calc R . .
H25C H 0.2198 0.3202 1.1893 0.040 Uiso 1 1 calc R . .
C26 C -0.0051(2) 0.39747(19) 0.84675(18) 0.0172(6) Uani 1 1 d . . .
C27 C -0.0753(2) 0.3534(2) 0.7766(2) 0.0219(6) Uani 1 1 d . . .
H27A H -0.1498 0.3688 0.7799 0.033 Uiso 1 1 calc R . .
H27B H -0.0680 0.2945 0.7832 0.033 Uiso 1 1 calc R . .
H27C H -0.0518 0.3695 0.7232 0.033 Uiso 1 1 calc R . .
C28 C -0.0249(2) 0.4910(2) 0.8406(2) 0.0244(7) Uani 1 1 d . . .
H28A H 0.0007 0.5116 0.7894 0.037 Uiso 1 1 calc R . .
H28B H 0.0132 0.5182 0.8873 0.037 Uiso 1 1 calc R . .
H28C H -0.1011 0.5019 0.8414 0.037 Uiso 1 1 calc R . .
C29 C -0.0442(2) 0.3687(2) 0.9310(2) 0.0276(7) Uani 1 1 d . . .
H29A H -0.1185 0.3846 0.9344 0.041 Uiso 1 1 calc R . .
H29B H -0.0004 0.3941 0.9759 0.041 Uiso 1 1 calc R . .
H29C H -0.0380 0.3095 0.9352 0.041 Uiso 1 1 calc R . .
C30 C 0.1985(2) 0.37599(18) 0.73851(17) 0.0162(6) Uani 1 1 d . . .
C31 C 0.3212(2) 0.38864(19) 0.75475(18) 0.0184(6) Uani 1 1 d . . .
H31A H 0.3532 0.3954 0.7024 0.028 Uiso 1 1 calc R . .
H31B H 0.3524 0.3412 0.7835 0.028 Uiso 1 1 calc R . .
H31C H 0.3347 0.4372 0.7885 0.028 Uiso 1 1 calc R . .
C32 C 0.1797(2) 0.29768(19) 0.68386(19) 0.0215(6) Uani 1 1 d . . .
H32A H 0.1033 0.2879 0.6741 0.032 Uiso 1 1 calc R . .
H32B H 0.2132 0.2509 0.7122 0.032 Uiso 1 1 calc R . .
H32C H 0.2109 0.3057 0.6313 0.032 Uiso 1 1 calc R . .
C33 C 0.1512(2) 0.4484(2) 0.68481(19) 0.0225(6) Uani 1 1 d . . .
H33A H 0.1712 0.5000 0.7115 0.034 Uiso 1 1 calc R . .
H33B H 0.0737 0.4439 0.6789 0.034 Uiso 1 1 calc R . .
H33C H 0.1793 0.4464 0.6305 0.034 Uiso 1 1 calc R . .

loop_
_atom_site_aniso_label
_atom_site_aniso_U_11
_atom_site_aniso_U_22
_atom_site_aniso_U_33
_atom_site_aniso_U_23
_atom_site_aniso_U_13
_atom_site_aniso_U_12
Au1 0.01424(5) 0.01248(6) 0.00917(6) -0.00096(4) -0.00007(4) -0.00064(4)
Cl1 0.0306(3) 0.0159(4) 0.0206(4) -0.0016(3) -0.0048(3) -0.0031(3)
P1 0.0146(3) 0.0107(3) 0.0061(3) -0.0005(3) -0.0017(2) 0.0015(2)
C1 0.0113(10) 0.0140(14) 0.0094(13) -0.0011(10) 0.0016(9) -0.0010(9)
C2 0.0107(10) 0.0119(13) 0.0084(12) -0.0011(10) 0.0034(9) 0.0003(9)
C3 0.0108(10) 0.0181(15) 0.0108(13) -0.0009(11) 0.0024(9) 0.0003(9)
C4 0.0122(11) 0.0189(15) 0.0100(13) -0.0027(11) 0.0011(9) -0.0022(9)
C5 0.0127(11) 0.0123(14) 0.0142(13) -0.0016(11) 0.0019(10) -0.0010(9)
C6 0.0121(11) 0.0149(14) 0.0116(13) 0.0004(11) 0.0030(9) 0.0024(9)
C7 0.0195(12) 0.0168(15) 0.0146(14) -0.0001(12) -0.0027(10) 0.0002(10)
C8 0.0250(14) 0.0232(17) 0.0174(15) -0.0030(13) -0.0055(11) -0.0055(12)
C9 0.0218(13) 0.0158(15) 0.0223(16) -0.0006(12) -0.0031(11) -0.0032(11)
C10 0.0262(13) 0.0136(15) 0.0175(15) 0.0019(12) -0.0028(11) 0.0008(11)
C11 0.0133(11) 0.0097(13) 0.0079(12) -0.0013(10) -0.0018(9) -0.0011(9)
C12 0.0132(11) 0.0157(14) 0.0090(13) -0.0002(11) 0.0005(9) 0.0009(9)
C13 0.0161(11) 0.0144(14) 0.0131(14) -0.0025(11) -0.0012(10) 0.0023(10)
C14 0.0195(12) 0.0099(13) 0.0136(14) 0.0022(11) -0.0031(10) -0.0011(10)
C15 0.0170(11) 0.0173(15) 0.0107(13) 0.0029(11) 0.0026(10) -0.0019(10)
C16 0.0125(11) 0.0147(14) 0.0072(12) -0.0012(10) 0.0016(9) -0.0005(9)
C17 0.0142(11) 0.0117(14) 0.0166(14) 0.0006(11) 0.0045(10) 0.0026(9)
C18 0.0232(13) 0.0265(17) 0.0176(15) -0.0014(13) 0.0111(12) 0.0028(12)
C19 0.0140(12) 0.0239(17) 0.0301(18) 0.0007(13) 0.0020(12) 0.0012(11)
C20 0.0259(12) 0.0132(12) 0.0231(12) 0.0028(10) -0.0005(10) 0.0022(9)
C21 0.0289(19) 0.0160(16) 0.0232(13) 0.0037(14) -0.0035(14) 0.0037(17)
C22 0.0298(18) 0.011(2) 0.0259(14) 0.0032(15) -0.0055(14) 0.0017(15)
C21' 0.0274(19) 0.0154(16) 0.0231(15) 0.0021(14) -0.0014(16) 0.0049(17)
C22' 0.0298(18) 0.011(2) 0.0259(14) 0.0032(15) -0.0055(14) 0.0017(15)
C23 0.0174(12) 0.0162(15) 0.0163(15) -0.0022(11) 0.0064(11) -0.0013(10)
C24 0.0197(13) 0.0233(17) 0.0269(17) 0.0005(13) 0.0096(12) -0.0003(11)
C25 0.0257(15) 0.037(2) 0.0175(16) -0.0085(14) 0.0080(12) -0.0007(13)
C26 0.0140(11) 0.0219(16) 0.0154(15) -0.0027(12) -0.0013(10) 0.0036(10)
C27 0.0154(12) 0.0244(17) 0.0250(16) -0.0028(14) -0.0051(11) 0.0007(11)
C28 0.0227(13) 0.0208(17) 0.0287(18) -0.0071(14) -0.0060(12) 0.0071(11)
C29 0.0169(13) 0.044(2) 0.0226(17) 0.0034(15) 0.0044(11) 0.0083(13)
C30 0.0200(12) 0.0206(16) 0.0081(13) 0.0015(11) 0.0014(10) -0.0004(10)
C31 0.0199(12) 0.0222(16) 0.0137(14) 0.0016(12) 0.0044(11) -0.0002(11)
C32 0.0293(15) 0.0257(18) 0.0098(14) -0.0012(12) 0.0036(11) -0.0029(12)
C33 0.0277(14) 0.0254(17) 0.0141(15) 0.0060(13) 0.0004(12) 0.0028(12)

loop_
_atom_type_symbol
_atom_type_description
_atom_type_scat_dispersion_real
_atom_type_scat_dispersion_imag
_atom_type_scat_source
C C 0.0033 0.0016 'International Tables Vol C Tables 4.2.6.8 and 6.1.1.4'
H H 0.0000 0.0000 'International Tables Vol C Tables 4.2.6.8 and 6.1.1.4'
P P 0.1023 0.0942 'International Tables Vol C Tables 4.2.6.8 and 6.1.1.4'
Cl Cl 0.1484 0.1585 'International Tables Vol C Tables 4.2.6.8 and 6.1.1.4'
Au Au -2.0133 8.8022 'International Tables Vol C Tables 4.2.6.8 and 6.1.1.4'

loop_
_geom_angle_atom_site_label_1
_geom_angle_atom_site_label_2
_geom_angle_atom_site_label_3
_geom_angle
P1 Au1 Cl1 169.64(3)
C1 P1 C26 111.08(12)
C1 P1 C30 110.24(12)
C26 P1 C30 111.78(12)
C1 P1 Au1 112.80(9)
C26 P1 Au1 104.71(10)
C30 P1 Au1 106.04(9)
C6 C1 C2 118.6(2)
C6 C1 P1 121.1(2)
C2 C1 P1 120.3(2)
C3 C2 C1 119.2(2)
C3 C2 C11 113.9(2)
C1 C2 C11 126.8(2)
C4 C3 C2 120.8(2)
C4 C3 C7 117.7(2)
C2 C3 C7 121.5(2)
C5 C4 C3 120.1(2)
C5 C4 C8 119.0(3)
C3 C4 C8 120.9(3)
C4 C5 C6 120.3(3)
C4 C5 C9 118.9(2)
C6 C5 C9 120.8(3)
C5 C6 C1 120.9(2)
C5 C6 C10 116.2(3)
C1 C6 C10 122.8(2)
C12 C11 C16 118.2(2)
C12 C11 C2 120.6(2)
C16 C11 C2 120.0(2)
C13 C12 C11 120.0(2)
C13 C12 C17 117.4(2)
C11 C12 C17 122.5(2)
C12 C13 C14 122.5(2)
C15 C14 C13 117.1(3)
C15 C14 C20 122.6(2)
C13 C14 C20 120.3(2)
C14 C15 C16 122.5(2)
C15 C16 C11 119.6(2)
C15 C16 C23 118.7(2)
C11 C16 C23 121.6(2)
C18 C17 C12 111.5(2)
C18 C17 C19 109.1(2)
C12 C17 C19 111.7(2)
C21' C20 C22' 114.2(6)
C21' C20 C14 114.3(4)
C22' C20 C14 117.3(4)
C21' C20 C22 116.3(6)
C22' C20 C22 10.4(7)
C14 C20 C22 108.6(4)
C21' C20 C21 16.7(3)
C22' C20 C21 104.8(6)
C14 C20 C21 110.6(4)
C22 C20 C21 104.4(5)
C16 C23 C25 111.6(2)
C16 C23 C24 112.3(2)
C25 C23 C24 109.1(2)
C28 C26 C29 107.1(3)
C28 C26 C27 109.2(2)
C29 C26 C27 107.7(2)
C28 C26 P1 120.3(2)
C29 C26 P1 105.02(19)
C27 C26 P1 106.93(19)
C31 C30 C33 108.9(2)
C31 C30 C32 108.1(2)
C33 C30 C32 105.6(2)
C31 C30 P1 108.52(18)
C33 C30 P1 118.10(19)
C32 C30 P1 107.23(19)

loop_
_geom_bond_atom_site_label_1
_geom_bond_atom_site_label_2
_geom_bond_distance
Au1 P1 2.2511(8)
Au1 Cl1 2.2922(8)
P1 C1 1.872(3)
P1 C26 1.904(3)
P1 C30 1.937(3)
C1 C6 1.414(4)
C1 C2 1.434(4)
C2 C3 1.420(4)
C2 C11 1.518(4)
C3 C4 1.396(4)
C3 C7 1.517(4)
C4 C5 1.395(4)
C4 C8 1.513(4)
C5 C6 1.406(4)
C5 C9 1.509(4)
C6 C10 1.500(4)
C11 C12 1.412(4)
C11 C16 1.414(3)
C12 C13 1.382(4)
C12 C17 1.525(4)
C13 C14 1.394(4)
C14 C15 1.388(4)
C14 C20 1.511(4)
C15 C16 1.392(4)
C16 C23 1.524(4)
C17 C18 1.522(4)
C17 C19 1.534(4)
C20 C21' 1.497(6)
C20 C22' 1.503(7)
C20 C22 1.556(7)
C20 C21 1.573(6)
C23 C25 1.532(4)
C23 C24 1.532(4)
C26 C28 1.531(4)
C26 C29 1.538(4)
C26 C27 1.543(4)
C30 C31 1.536(4)
C30 C33 1.541(4)
C30 C32 1.545(4)
